data_4109504
loop_
_publ_author_name
'Sergio Abad'
'Francisco Bosc\'a'
'Luis R. Domingo'
'Salvador Gil'
'Uwe Pischel'
'Miguel A. Miranda'

_publ_contact_author_address 'Avda. de los Naranjos s/n. 46022. Valencia. Spain'
_publ_contact_author_email mmiranda@qim.upv.es
_publ_contact_author_fax 0034963877809
_publ_contact_author_name 'Miguel. A. Miranda'
_publ_contact_author_phone 0034963877807
_publ_section_title
;
 Triplet Reactivity and Regio-/Stereoselectivity in the Macrocyclization
 of Diastereomeric Ketoprofen-Quencher Conjugates via Remote Hydrogen
 Abstractions
;
_journal_name_full 'Journal of the American Chemical Society'
_journal_page_first 7407
_journal_page_last 7420
_journal_paper_doi 10.1021/ja0712827
_journal_volume 129
_journal_year 2007
_chemical_absolute_configuration rmad
_chemical_compound_source 'synthesis as described'
_chemical_formula_moiety 'C21 H23 N1 O3'
_chemical_formula_sum 'C21 H23 N O3'
_chemical_formula_weight 337.4
_chemical_name_common 2004uv08sd01
_chemical_name_systematic
;
 ?
;
_space_group_IT_number 19
_symmetry_cell_setting orthorhombic
_symmetry_Int_Tables_number 19
_symmetry_space_group_name_Hall 'P 2ac 2ab'
_symmetry_space_group_name_H-M 'P 21 21 21'
_atom_sites_solution_hydrogens geom
_atom_sites_solution_primary direct
_atom_sites_solution_secondary difmap
_audit_creation_date 2004-04-30T12:53:26-00:00
_audit_creation_method 'WinGX routine CIF_UPDATE'
_cell_angle_alpha 90
_cell_angle_beta 90
_cell_angle_gamma 90
_cell_formula_units_Z 4
_cell_length_a 8.5224(2)
_cell_length_b 8.8972(2)
_cell_length_c 22.2197(5)
_cell_measurement_reflns_used 1865
_cell_measurement_temperature 120.00(10)
_cell_measurement_theta_max 72.129
_cell_measurement_theta_min 0.982
_cell_measurement_wavelength 1.5418
_cell_volume 1684.82(7)
_computing_cell_refinement 'HKL Scalepack (Otwinowski & Minor 1997)'
_computing_data_collection 'Collect (Nonius BV, 1997-2000)'
_computing_data_reduction 'HKL Denzo and Scalepack (Otwinowski & Minor 1997)'
_computing_molecular_graphics 'Ortep-3 for Windows (Farrugia, 1997)'
_computing_publication_material 'WinGX publication routines (Farrugia, 1999)'
_computing_structure_refinement 'SHELXL-97 (Sheldrick, 1997)'
_computing_structure_solution 'SIR-97 (Altomare et al., 1999)'
_diffrn_ambient_temperature 120.00(10)
_diffrn_measured_fraction_theta_full 0.988
_diffrn_measured_fraction_theta_max 0.988
_diffrn_measurement_device '135mm CCD camera on \k-goniostat'
_diffrn_measurement_device_type KappaCCD2000
_diffrn_measurement_method CCD
_diffrn_orient_matrix_type 'by Nonius Collect from scalepack cell'
_diffrn_orient_matrix_UB_11 -0.0219425
_diffrn_orient_matrix_UB_12 0.0779725
_diffrn_orient_matrix_UB_13 0.0313023
_diffrn_orient_matrix_UB_21 -0.0975176
_diffrn_orient_matrix_UB_22 0.0298711
_diffrn_orient_matrix_UB_23 -0.0219866
_diffrn_orient_matrix_UB_31 -0.0614574
_diffrn_orient_matrix_UB_32 -0.0752371
_diffrn_orient_matrix_UB_33 0.0237111
_diffrn_radiation_monochromator 'graded mirror'
_diffrn_radiation_probe x-ray
_diffrn_radiation_type CuK\a
_diffrn_radiation_wavelength 1.5418
_diffrn_reflns_av_R_equivalents 0.0465
_diffrn_reflns_av_unetI/netI 0.0217
_diffrn_reflns_limit_h_max 10
_diffrn_reflns_limit_h_min 0
_diffrn_reflns_limit_k_max 10
_diffrn_reflns_limit_k_min 0
_diffrn_reflns_limit_l_max 26
_diffrn_reflns_limit_l_min -26
_diffrn_reflns_number 18798
_diffrn_reflns_reduction_process
;
 Scaled and merged with SORTAV
 R.H. Blessing, (1987) Cryst. Rev. 1, 3-58
 R.H. Blessing, (1989) J. Appl. Cryst. 22, 396-397
;
_diffrn_reflns_theta_full 71.63
_diffrn_reflns_theta_max 71.63
_diffrn_reflns_theta_min 5.36
_exptl_absorpt_coefficient_mu 0.709
_exptl_absorpt_correction_T_max 0.958
_exptl_absorpt_correction_T_min 0.519
_exptl_absorpt_correction_type multi-scan
_exptl_absorpt_process_details
;
 R.H. Blessing, Acta Cryst. (1995), A51, 33-38
;
_exptl_crystal_colour colourless
_exptl_crystal_density_diffrn 1.330
_exptl_crystal_description plate
_exptl_crystal_F_000 720
_exptl_crystal_size_max 0.28
_exptl_crystal_size_mid 0.24
_exptl_crystal_size_min 0.06
_refine_diff_density_max 0.243
_refine_diff_density_min -0.244
_refine_diff_density_rms 0.047
_refine_ls_abs_structure_details 'Flack H D (1983), Acta Cryst. A39, 876-881'
_refine_ls_abs_structure_Flack -0.02(16)
_refine_ls_extinction_coef 0.0141(11)
_refine_ls_extinction_expression Fc^*^=kFc[1+0.001xFc^2^\l^3^/sin(2\q)]^-1/4^
_refine_ls_extinction_method SHELXL
_refine_ls_goodness_of_fit_ref 1.059
_refine_ls_hydrogen_treatment mixed
_refine_ls_matrix_type full
_refine_ls_number_parameters 233
_refine_ls_number_reflns 3216
_refine_ls_number_restraints 0
_refine_ls_restrained_S_all 1.059
_refine_ls_R_factor_all 0.0375
_refine_ls_R_factor_gt 0.037
_refine_ls_shift/su_max 0
_refine_ls_shift/su_mean 0
_refine_ls_structure_factor_coef Fsqd
_refine_ls_weighting_details 'calc w=1/[\s^2^(Fo^2^)+(0.0704P)^2^+0.2059P] where P=(Fo^2^+2Fc^2^)/3'
_refine_ls_weighting_scheme calc
_refine_ls_wR_factor_gt 0.0956
_refine_ls_wR_factor_ref 0.0966
_reflns_number_gt 3169
_reflns_number_total 3216
_reflns_threshold_expression >2sigma(I)
_cod_data_source_file ja0712827si20070227_040840.cif
_cod_data_source_block 2004uv08
_cod_original_formula_sum 'C21 H23 N1 O3'
_cod_database_code 4109504

loop_
_symmetry_equiv_pos_as_xyz
'x, y, z'
'-x+1/2, -y, z+1/2'
'x+1/2, -y+1/2, -z'
'-x, y+1/2, -z+1/2'

loop_
_atom_site_label
_atom_site_type_symbol
_atom_site_fract_x
_atom_site_fract_y
_atom_site_fract_z
_atom_site_U_iso_or_equiv
_atom_site_adp_type
_atom_site_occupancy
_atom_site_symmetry_multiplicity
_atom_site_calc_flag
_atom_site_refinement_flags
O1 O 0.46802(11) 0.52966(11) 0.08893(5) 0.0277(2) Uani 1 1 d .
C2 C 0.46546(17) 0.66383(17) 0.05237(7) 0.0298(3) Uani 1 1 d .
H2 H 0.5618 0.6647 0.0267 0.036 Uiso 1 1 calc R
C3 C 0.32456(17) 0.64345(16) 0.01196(6) 0.0301(3) Uani 1 1 d .
H3A H 0.3322 0.7071 -0.0245 0.036 Uiso 1 1 calc R
H3B H 0.2257 0.6667 0.0334 0.036 Uiso 1 1 calc R
C4 C 0.33547(18) 0.47676(16) -0.00371(6) 0.0290(3) Uani 1 1 d .
H4A H 0.4027 0.4606 -0.0395 0.035 Uiso 1 1 calc R
H4B H 0.2303 0.4339 -0.0116 0.035 Uiso 1 1 calc R
C5 C 0.40954(16) 0.40647(16) 0.05294(6) 0.0261(3) Uani 1 1 d .
H5 H 0.5007 0.3433 0.0402 0.031 Uiso 1 1 calc R
C6 C 0.46764(17) 0.80394(17) 0.09232(8) 0.0335(3) Uani 1 1 d .
H6A H 0.5729 0.8144 0.1107 0.04 Uiso 1 1 calc R
H6B H 0.4487 0.8937 0.067 0.04 Uiso 1 1 calc R
N7 N 0.35021(15) 0.79874(13) 0.13998(6) 0.0288(3) Uani 1 1 d .
C8 C 0.20011(17) 0.84198(15) 0.13375(6) 0.0265(3) Uani 1 1 d .
O9 O 0.15314(12) 0.92109(11) 0.09195(4) 0.0296(2) Uani 1 1 d .
C10 C 0.08408(17) 0.77389(16) 0.17938(6) 0.0276(3) Uani 1 1 d .
H10 H 0.14 0.7549 0.2182 0.033 Uiso 1 1 calc R
C11 C -0.05237(18) 0.88049(18) 0.19055(7) 0.0333(3) Uani 1 1 d .
H11A H -0.0954 0.914 0.1519 0.05 Uiso 1 1 calc R
H11B H -0.0155 0.9678 0.2134 0.05 Uiso 1 1 calc R
H11C H -0.1341 0.8284 0.2135 0.05 Uiso 1 1 calc R
C12 C 0.04137(17) 0.62314(16) 0.15030(6) 0.0251(3) Uani 1 1 d .
C13 C 0.15806(16) 0.51467(15) 0.14499(6) 0.0240(3) Uani 1 1 d .
H13 H 0.2486 0.5221 0.1698 0.029 Uiso 1 1 calc R
C14 C 0.14663(16) 0.39529(15) 0.10445(6) 0.0239(3) Uani 1 1 d .
C15 C 0.00527(17) 0.37498(17) 0.07422(6) 0.0275(3) Uani 1 1 d .
H15 H -0.0065 0.2933 0.047 0.033 Uiso 1 1 calc R
C16 C -0.11865(16) 0.47351(18) 0.08360(7) 0.0306(3) Uani 1 1 d .
H16 H -0.2169 0.4548 0.0649 0.037 Uiso 1 1 calc R
C17 C -0.10068(16) 0.59909(17) 0.12005(6) 0.0278(3) Uani 1 1 d .
H17 H -0.1845 0.6686 0.1245 0.033 Uiso 1 1 calc R
C18 C 0.29446(16) 0.30606(16) 0.08915(6) 0.0248(3) Uani 1 1 d .
O19 O 0.26096(12) 0.18906(11) 0.04674(4) 0.0279(2) Uani 1 1 d .
H19 H 0.2283 0.1127 0.0651 0.042 Uiso 1 1 calc R
C20 C 0.36937(17) 0.23400(15) 0.14524(6) 0.0255(3) Uani 1 1 d .
C21 C 0.27204(17) 0.17687(17) 0.19009(6) 0.0287(3) Uani 1 1 d .
H21 H 0.1623 0.1951 0.188 0.034 Uiso 1 1 calc R
C22 C 0.3318(2) 0.09378(18) 0.23789(6) 0.0333(3) Uani 1 1 d .
H22 H 0.2633 0.0553 0.2679 0.04 Uiso 1 1 calc R
C23 C 0.4920(2) 0.06736(19) 0.24160(7) 0.0370(4) Uani 1 1 d .
H23 H 0.5336 0.0091 0.2737 0.044 Uiso 1 1 calc R
C24 C 0.5904(2) 0.12652(19) 0.19821(8) 0.0386(4) Uani 1 1 d .
H24 H 0.7003 0.1104 0.2011 0.046 Uiso 1 1 calc R
C25 C 0.53054(18) 0.20944(18) 0.15021(7) 0.0325(3) Uani 1 1 d .
H25 H 0.5997 0.2494 0.1208 0.039 Uiso 1 1 calc R
H7 H 0.368(2) 0.750(2) 0.1715(8) 0.030(4) Uiso 1 1 d .

loop_
_atom_site_aniso_label
_atom_site_aniso_U_11
_atom_site_aniso_U_22
_atom_site_aniso_U_33
_atom_site_aniso_U_23
_atom_site_aniso_U_13
_atom_site_aniso_U_12
O1 0.0254(4) 0.0226(5) 0.0350(5) -0.0003(4) 0.0003(4) -0.0019(4)
C2 0.0273(7) 0.0222(7) 0.0400(7) 0.0026(6) 0.0069(6) -0.0011(6)
C3 0.0320(7) 0.0265(7) 0.0318(7) 0.0047(5) 0.0049(6) 0.0015(6)
C4 0.0325(7) 0.0264(7) 0.0279(6) 0.0010(5) 0.0041(6) 0.0002(6)
C5 0.0251(6) 0.0239(7) 0.0295(6) -0.0025(6) 0.0025(5) 0.0000(6)
C6 0.0255(6) 0.0258(7) 0.0492(9) -0.0026(6) 0.0025(6) -0.0029(6)
N7 0.0273(6) 0.0233(6) 0.0359(6) -0.0009(5) -0.0038(5) 0.0000(5)
C8 0.0291(6) 0.0189(6) 0.0316(7) -0.0044(5) -0.0013(5) 0.0005(5)
O9 0.0305(5) 0.0238(5) 0.0346(5) 0.0029(4) -0.0003(4) -0.0004(4)
C10 0.0303(7) 0.0244(7) 0.0280(6) 0.0001(5) -0.0005(6) 0.0028(6)
C11 0.0336(7) 0.0267(7) 0.0397(8) -0.0015(6) 0.0061(6) 0.0033(6)
C12 0.0267(6) 0.0246(7) 0.0240(6) 0.0029(5) 0.0033(5) 0.0004(5)
C13 0.0234(6) 0.0237(6) 0.0248(6) 0.0035(5) -0.0014(5) -0.0014(6)
C14 0.0253(6) 0.0222(6) 0.0242(6) 0.0033(5) 0.0019(5) -0.0013(5)
C15 0.0289(7) 0.0245(7) 0.0292(7) -0.0001(5) -0.0008(6) -0.0038(5)
C16 0.0242(6) 0.0331(8) 0.0344(7) 0.0038(6) -0.0025(5) -0.0025(6)
C17 0.0246(6) 0.0290(7) 0.0299(6) 0.0045(6) 0.0024(5) 0.0041(6)
C18 0.0271(6) 0.0214(6) 0.0259(6) -0.0017(5) -0.0007(5) 0.0004(5)
O19 0.0351(5) 0.0211(5) 0.0275(5) -0.0016(4) 0.0007(4) -0.0016(4)
C20 0.0283(7) 0.0196(6) 0.0286(6) -0.0040(5) -0.0022(5) 0.0024(5)
C21 0.0320(7) 0.0252(7) 0.0288(7) -0.0021(6) -0.0021(5) 0.0022(6)
C22 0.0431(8) 0.0280(7) 0.0287(7) -0.0011(6) -0.0011(6) 0.0004(7)
C23 0.0493(9) 0.0281(8) 0.0337(7) -0.0010(6) -0.0151(7) 0.0057(7)
C24 0.0327(8) 0.0358(9) 0.0473(9) -0.0036(7) -0.0120(7) 0.0055(7)
C25 0.0295(7) 0.0304(7) 0.0375(7) -0.0017(6) -0.0019(6) 0.0032(6)

loop_
_atom_type_symbol
_atom_type_description
_atom_type_scat_dispersion_real
_atom_type_scat_dispersion_imag
_atom_type_scat_source
C C 0.0181 0.0091 'International Tables Vol C Tables 4.2.6.8 and 6.1.1.4'
H H 0 0 'International Tables Vol C Tables 4.2.6.8 and 6.1.1.4'
N N 0.0311 0.018 'International Tables Vol C Tables 4.2.6.8 and 6.1.1.4'
O O 0.0492 0.0322 'International Tables Vol C Tables 4.2.6.8 and 6.1.1.4'

loop_
_geom_angle_atom_site_label_1
_geom_angle_atom_site_label_2
_geom_angle_atom_site_label_3
_geom_angle
C2 O1 C5 108.09(10)
O1 C2 C3 104.31(11)
O1 C2 C6 110.30(12)
C3 C2 C6 116.89(12)
O1 C2 H2 108.3
C3 C2 H2 108.3
C6 C2 H2 108.3
C2 C3 C4 101.76(12)
C2 C3 H3A 111.4
C4 C3 H3A 111.4
C2 C3 H3B 111.4
C4 C3 H3B 111.4
H3A C3 H3B 109.3
C3 C4 C5 103.47(11)
C3 C4 H4A 111.1
C5 C4 H4A 111.1
C3 C4 H4B 111.1
C5 C4 H4B 111.1
H4A C4 H4B 109
O1 C5 C4 106.59(11)
O1 C5 C18 111.57(11)
C4 C5 C18 113.47(11)
O1 C5 H5 108.4
C4 C5 H5 108.4
C18 C5 H5 108.4
N7 C6 C2 112.78(12)
N7 C6 H6A 109
C2 C6 H6A 109
N7 C6 H6B 109
C2 C6 H6B 109
H6A C6 H6B 107.8
C8 N7 C6 124.74(13)
C8 N7 H7 113.8(13)
C6 N7 H7 120.2(13)
O9 C8 N7 123.43(13)
O9 C8 C10 120.81(13)
N7 C8 C10 115.53(12)
C11 C10 C12 115.65(12)
C11 C10 C8 110.67(12)
C12 C10 C8 102.66(11)
C11 C10 H10 109.2
C12 C10 H10 109.2
C8 C10 H10 109.2
C10 C11 H11A 109.5
C10 C11 H11B 109.5
H11A C11 H11B 109.5
C10 C11 H11C 109.5
H11A C11 H11C 109.5
H11B C11 H11C 109.5
C13 C12 C17 118.10(13)
C13 C12 C10 118.25(12)
C17 C12 C10 122.76(13)
C12 C13 C14 122.20(13)
C12 C13 H13 118.9
C14 C13 H13 118.9
C15 C14 C13 118.09(13)
C15 C14 C18 122.63(12)
C13 C14 C18 118.78(12)
C16 C15 C14 120.28(13)
C16 C15 H15 119.9
C14 C15 H15 119.9
C15 C16 C17 120.79(13)
C15 C16 H16 119.6
C17 C16 H16 119.6
C16 C17 C12 119.87(13)
C16 C17 H17 120.1
C12 C17 H17 120.1
O19 C18 C14 111.08(11)
O19 C18 C20 108.21(11)
C14 C18 C20 112.22(11)
O19 C18 C5 101.72(10)
C14 C18 C5 109.72(11)
C20 C18 C5 113.41(11)
C18 O19 H19 109.5
C21 C20 C25 118.20(14)
C21 C20 C18 118.95(13)
C25 C20 C18 122.51(13)
C22 C21 C20 121.49(14)
C22 C21 H21 119.3
C20 C21 H21 119.3
C23 C22 C21 119.73(15)
C23 C22 H22 120.1
C21 C22 H22 120.1
C24 C23 C22 119.42(15)
C24 C23 H23 120.3
C22 C23 H23 120.3
C23 C24 C25 120.88(15)
C23 C24 H24 119.6
C25 C24 H24 119.6
C24 C25 C20 120.26(15)
C24 C25 H25 119.9
C20 C25 H25 119.9

loop_
_geom_bond_atom_site_label_1
_geom_bond_atom_site_label_2
_geom_bond_distance
O1 C2 1.4442(17)
O1 C5 1.4453(17)
C2 C3 1.510(2)
C2 C6 1.530(2)
C2 H2 1
C3 C4 1.5263(19)
C3 H3A 0.99
C3 H3B 0.99
C4 C5 1.5408(19)
C4 H4A 0.99
C4 H4B 0.99
C5 C18 1.5517(19)
C5 H5 1
C6 N7 1.458(2)
C6 H6A 0.99
C6 H6B 0.99
N7 C8 1.3430(19)
N7 H7 0.838(19)
C8 O9 1.2321(17)
C8 C10 1.540(2)
C10 C11 1.521(2)
C10 C12 1.533(2)
C10 H10 1
C11 H11A 0.98
C11 H11B 0.98
C11 H11C 0.98
C12 C13 1.3908(19)
C12 C17 1.401(2)
C13 C14 1.3960(19)
C13 H13 0.95
C14 C15 1.3911(19)
C14 C18 1.5275(19)
C15 C16 1.388(2)
C15 H15 0.95
C16 C17 1.388(2)
C16 H16 0.95
C17 H17 0.95
C18 O19 1.4330(16)
C18 C20 1.5399(19)
O19 H19 0.84
C20 C21 1.393(2)
C20 C25 1.395(2)
C21 C22 1.391(2)
C21 H21 0.95
C22 C23 1.387(3)
C22 H22 0.95
C23 C24 1.382(3)
C23 H23 0.95
C24 C25 1.394(2)
C24 H24 0.95
C25 H25 0.95

loop_
_geom_hbond_atom_site_label_D
_geom_hbond_atom_site_label_H
_geom_hbond_atom_site_label_A
_geom_hbond_distance_DH
_geom_hbond_distance_HA
_geom_hbond_distance_DA
_geom_hbond_angle_DHA
_geom_hbond_site_symmetry_A
O19 H19 O9 0.84 1.92 2.7456(14) 168.9 1_545

loop_
_geom_torsion_atom_site_label_1
_geom_torsion_atom_site_label_2
_geom_torsion_atom_site_label_3
_geom_torsion_atom_site_label_4
_geom_torsion
C5 O1 C2 C3 33.19(13)
C5 O1 C2 C6 159.49(11)
O1 C2 C3 C4 -40.04(13)
C6 C2 C3 C4 -162.09(12)
C2 C3 C4 C5 31.68(13)
C2 O1 C5 C4 -12.38(14)
C2 O1 C5 C18 -136.76(11)
C3 C4 C5 O1 -12.87(14)
C3 C4 C5 C18 110.33(13)
O1 C2 C6 N7 -49.74(16)
C3 C2 C6 N7 69.14(17)
C2 C6 N7 C8 -85.56(17)
C6 N7 C8 O9 -16.8(2)
C6 N7 C8 C10 157.64(12)
O9 C8 C10 C11 -34.47(17)
N7 C8 C10 C11 150.93(13)
O9 C8 C10 C12 89.51(15)
N7 C8 C10 C12 -85.09(14)
C11 C10 C12 C13 -173.11(12)
C8 C10 C12 C13 66.29(15)
C11 C10 C12 C17 17.91(19)
C8 C10 C12 C17 -102.70(15)
C17 C12 C13 C14 9.10(19)
C10 C12 C13 C14 -160.40(12)
C12 C13 C14 C15 -8.19(19)
C12 C13 C14 C18 163.96(12)
C13 C14 C15 C16 1.4(2)
C18 C14 C15 C16 -170.46(13)
C14 C15 C16 C17 4.3(2)
C15 C16 C17 C12 -3.3(2)
C13 C12 C17 C16 -3.22(19)
C10 C12 C17 C16 165.78(13)
C15 C14 C18 O19 -7.83(18)
C13 C14 C18 O19 -179.60(11)
C15 C14 C18 C20 -129.11(13)
C13 C14 C18 C20 59.12(15)
C15 C14 C18 C5 103.85(14)
C13 C14 C18 C5 -67.92(15)
O1 C5 C18 O19 -176.39(10)
C4 C5 C18 O19 63.19(14)
O1 C5 C18 C14 65.94(14)
C4 C5 C18 C14 -54.49(15)
O1 C5 C18 C20 -60.44(15)
C4 C5 C18 C20 179.14(11)
O19 C18 C20 C21 -85.56(15)
C14 C18 C20 C21 37.35(17)
C5 C18 C20 C21 162.39(12)
O19 C18 C20 C25 87.61(16)
C14 C18 C20 C25 -149.48(14)
C5 C18 C20 C25 -24.44(19)
C25 C20 C21 C22 -1.8(2)
C18 C20 C21 C22 171.68(13)
C20 C21 C22 C23 0.4(2)
C21 C22 C23 C24 1.2(2)
C22 C23 C24 C25 -1.4(2)
C23 C24 C25 C20 0.0(2)
C21 C20 C25 C24 1.6(2)
C18 C20 C25 C24 -171.63(13)
